data_7236696
loop_
_publ_author_name
'Chen, Qing'
'Jia, Chunman'
'Zhang, Yinfeng'
'Du, Wei'
'Wang, Yile'
'Huang, Yan'
'Yang, Qiuyun'
'Zhang, Qi'

_publ_section_title
;
 A novel fluorophore based on the coupling of AIE and ESIPT mechanisms and
 its application in biothiol imaging
;
_journal_issue 37
_journal_name_full 'Journal of Materials Chemistry B'
_journal_page_first 7736
_journal_paper_doi 10.1039/C7TB02076G
_journal_volume 5
_journal_year 2017
_chemical_formula_moiety 'C33 H23 N O S'
_chemical_formula_sum 'C33 H23 N O S'
_chemical_formula_weight 481.58
_chemical_name_systematic TPE-HBT
_space_group_crystal_system monoclinic
_space_group_IT_number 14
_space_group_name_Hall '-P 2ybc'
_space_group_name_H-M_alt 'P 1 21/c 1'
_atom_sites_solution_hydrogens geom
_atom_sites_solution_primary iterative
_atom_sites_solution_secondary difmap
_audit_creation_date 2017-05-19
_audit_creation_method
;
  Olex2 1.2-ac2
  (compiled Nov  7 2012 10:32:32, GUI svn.r4372)
;
_audit_update_record
;
2017-06-13 deposited with the CCDC.
2017-08-30 downloaded from the CCDC.
;
_cell_angle_alpha 90.00
_cell_angle_beta 108.949(14)
_cell_angle_gamma 90.00
_cell_formula_units_Z 4
_cell_length_a 13.4121(18)
_cell_length_b 9.7801(12)
_cell_length_c 20.066(3)
_cell_measurement_reflns_used 2554
_cell_measurement_temperature 293(2)
_cell_measurement_theta_max 28.0540
_cell_measurement_theta_min 2.6250
_cell_volume 2489.5(6)
_computing_cell_refinement
;
CrysAlisPro, Agilent Technologies,
Version 1.171.36.28 (release 01-02-2013 CrysAlis171 .NET)
(compiled Feb  1 2013,16:14:44)
;
_computing_data_collection
;
CrysAlisPro, Agilent Technologies,
Version 1.171.36.28 (release 01-02-2013 CrysAlis171 .NET)
(compiled Feb  1 2013,16:14:44)
;
_computing_data_reduction
;
CrysAlisPro, Agilent Technologies,
Version 1.171.36.28 (release 01-02-2013 CrysAlis171 .NET)
(compiled Feb  1 2013,16:14:44)
;
_computing_molecular_graphics
;
O. V. Dolomanov, L. J. Bourhis, R. J. Gildea, J. A. K. Howard and H. Puschmann,
OLEX2: a complete structure solution, refinement and analysis program.
J. Appl. Cryst. (2009). 42, 339-341.
;
_computing_publication_material
;
O. V. Dolomanov, L. J. Bourhis, R. J. Gildea, J. A. K. Howard and H. Puschmann,
OLEX2: a complete structure solution, refinement and analysis program.
J. Appl. Cryst. (2009). 42, 339-341.
;
_computing_structure_refinement
;
SHELXL, G.M. Sheldrick, Acta Cryst.
(2008). A64, 112-122
;
_computing_structure_solution 'SUPERFLIP, J. Appl. Cryst. (2007) 40, 786-790'
_diffrn_ambient_temperature 293(2)
_diffrn_detector_area_resol_mean 10.5095
_diffrn_measured_fraction_theta_full 0.9972
_diffrn_measured_fraction_theta_max 0.8516
_diffrn_measurement_details
;
#__ type_ start__ end____ width___ exp.time_
  1 omega  -65.00  -39.00   1.0000   12.0000
omega____ theta____ kappa____ phi______ frames
    -       11.6122  178.0000   90.0000 26

#__ type_ start__ end____ width___ exp.time_
  2 omega  -89.00   10.00   1.0000   12.0000
omega____ theta____ kappa____ phi______ frames
    -      -13.1747  -77.0000  -90.0000 99

#__ type_ start__ end____ width___ exp.time_
  3 omega  -43.00   61.00   1.0000   12.0000
omega____ theta____ kappa____ phi______ frames
    -      -13.1747   77.0000    0.0000 104
;
_diffrn_measurement_device_type 'Xcalibur, Atlas, Gemini ultra'
_diffrn_measurement_method '\w scans'
_diffrn_orient_matrix_UB_11 0.0553286000
_diffrn_orient_matrix_UB_12 -0.0047280000
_diffrn_orient_matrix_UB_13 0.0162651000
_diffrn_orient_matrix_UB_21 -0.0075968000
_diffrn_orient_matrix_UB_22 -0.0265769000
_diffrn_orient_matrix_UB_23 0.0309403000
_diffrn_orient_matrix_UB_31 -0.0008783000
_diffrn_orient_matrix_UB_32 -0.0672600000
_diffrn_orient_matrix_UB_33 -0.0133714000
_diffrn_radiation_monochromator graphite
_diffrn_radiation_type 'Mo K\a'
_diffrn_radiation_wavelength 0.7107
_diffrn_reflns_av_R_equivalents 0.0477
_diffrn_reflns_av_unetI/netI 0.0642
_diffrn_reflns_limit_h_max 18
_diffrn_reflns_limit_h_min -17
_diffrn_reflns_limit_k_max 13
_diffrn_reflns_limit_k_min -13
_diffrn_reflns_limit_l_max 26
_diffrn_reflns_limit_l_min -18
_diffrn_reflns_number 14340
_diffrn_reflns_theta_full 29.77
_diffrn_reflns_theta_max 29.77
_diffrn_reflns_theta_min 2.63
_diffrn_source 'Enhance (Mo) X-ray Source'
_exptl_absorpt_coefficient_mu 0.157
_exptl_absorpt_correction_T_max 1.00000
_exptl_absorpt_correction_T_min 0.47650
_exptl_absorpt_correction_type multi-scan
_exptl_absorpt_process_details
;
CrysAlisPro, Agilent Technologies,
Version 1.171.36.28 (release 01-02-2013 CrysAlis171 .NET)
(compiled Feb  1 2013,16:14:44)
Empirical absorption correction using spherical harmonics,
 implemented in SCALE3 ABSPACK scaling algorithm.
;
_exptl_crystal_colour yellow
_exptl_crystal_density_diffrn 1.285
_exptl_crystal_density_method 'not measured'
_exptl_crystal_F_000 1008
_refine_diff_density_max 0.179
_refine_diff_density_min -0.393
_refine_diff_density_rms 0.051
_refine_ls_extinction_method none
_refine_ls_goodness_of_fit_ref 1.028
_refine_ls_hydrogen_treatment mixed
_refine_ls_matrix_type full
_refine_ls_number_parameters 326
_refine_ls_number_reflns 6052
_refine_ls_number_restraints 0
_refine_ls_restrained_S_all 1.028
_refine_ls_R_factor_all 0.1174
_refine_ls_R_factor_gt 0.0599
_refine_ls_shift/su_max 0.001
_refine_ls_shift/su_mean 0.000
_refine_ls_structure_factor_coef Fsqd
_refine_ls_weighting_details 'calc w=1/[\s^2^(Fo^2^)+(0.0586P)^2^+0.6419P] where P=(Fo^2^+2Fc^2^)/3'
_refine_ls_weighting_scheme calc
_refine_ls_wR_factor_gt 0.1284
_refine_ls_wR_factor_ref 0.1655
_reflns_number_gt 3423
_reflns_number_total 6052
_reflns_threshold_expression >2sigma(I)
_cod_data_source_file c7tb02076g2.cif
_cod_data_source_block zq0509
_cod_original_cell_volume 2489.5(5)
_cod_database_code 7236696
_chemical_oxdiff_formula 'C1 N1 O1 S1'
_reflns_odcompleteness_completeness 99.72
_reflns_odcompleteness_iscentric 1
_reflns_odcompleteness_theta 26.32
_olex2_refinement_description
;
1. Fixed Uiso
 At 1.2 times of:
  H33 of C33, H15 of C15, H20 of C20, H21 of C21, H4 of C4, H22 of C22, H25
  of C25, H7 of C7, H28 of C28, H27 of C27, H5 of C5, H31 of C31, H6 of C6, H26
  of C26, H34 of C34, H32 of C32, H35 of C35, H11 of C11, H12 of C12, H19 of
  C19, H29 of C29, H23 of C23
 At 1.5 times of:
  H36 of O36
2.a Aromatic/amide H refined with riding coordinates:
 C15(H15), C11(H11), C12(H12), C19(H19), C29(H29), C23(H23), C35(H35),
 C20(H20), C21(H21), C4(H4), C22(H22), C25(H25), C7(H7), C28(H28), C27(H27),
 C5(H5), C31(H31), C6(H6), C26(H26), C34(H34), C32(H32), C33(H33)
2.b Idealised tetrahedral OH refined as rotating group:
 O36(H36)
;

loop_
_space_group_symop_id
_space_group_symop_operation_xyz
1 'x, y, z'
2 '-x, y+1/2, -z+1/2'
3 '-x, -y, -z'
4 'x, -y-1/2, z-1/2'

loop_
_atom_site_label
_atom_site_type_symbol
_atom_site_fract_x
_atom_site_fract_y
_atom_site_fract_z
_atom_site_U_iso_or_equiv
_atom_site_adp_type
_atom_site_occupancy
_atom_site_symmetry_multiplicity
_atom_site_calc_flag
_atom_site_refinement_flags
S9 S 0.72839(5) 0.44079(7) 0.40210(3) 0.0565(2) Uani 1 1 d .
O36 O 0.73274(12) 0.6437(2) 0.19616(9) 0.0603(5) Uani 1 1 d .
H36 H 0.7812 0.6097 0.2280 0.090 Uiso 1 1 calc R
N2 N 0.82046(14) 0.5053(2) 0.31218(10) 0.0474(5) Uani 1 1 d .
C1 C 0.72926(17) 0.5083(2) 0.32201(12) 0.0426(5) Uani 1 1 d .
C14 C 0.63525(17) 0.5613(2) 0.27028(11) 0.0414(5) Uani 1 1 d .
C10 C 0.44502(17) 0.5879(2) 0.22743(12) 0.0421(5) Uani 1 1 d .
C15 C 0.53590(16) 0.5453(2) 0.27786(12) 0.0417(5) Uani 1 1 d .
H15 H 0.5313 0.5044 0.3186 0.050 Uiso 1 1 calc R
C13 C 0.64112(17) 0.6259(2) 0.20957(12) 0.0452(6) Uani 1 1 d .
C16 C 0.33976(17) 0.5608(2) 0.23556(12) 0.0426(5) Uani 1 1 d .
C24 C 0.32893(16) 0.6065(3) 0.30383(12) 0.0429(5) Uani 1 1 d .
C18 C 0.15324(17) 0.4809(2) 0.18638(12) 0.0432(5) Uani 1 1 d .
C8 C 0.85955(18) 0.3993(3) 0.42217(13) 0.0494(6) Uani 1 1 d .
C17 C 0.26268(17) 0.4999(2) 0.18461(12) 0.0429(5) Uani 1 1 d .
C3 C 0.89620(18) 0.4431(2) 0.36812(12) 0.0465(6) Uani 1 1 d .
C11 C 0.45422(18) 0.6554(3) 0.16890(13) 0.0505(6) Uani 1 1 d .
H11 H 0.3938 0.6880 0.1349 0.061 Uiso 1 1 calc R
C12 C 0.55051(19) 0.6751(3) 0.15996(13) 0.0518(6) Uani 1 1 d .
H12 H 0.5548 0.7215 0.1205 0.062 Uiso 1 1 calc R
C19 C 0.10646(19) 0.3536(3) 0.17072(13) 0.0518(6) Uani 1 1 d .
H19 H 0.1444 0.2811 0.1610 0.062 Uiso 1 1 calc R
C30 C 0.27908(18) 0.4471(2) 0.11908(12) 0.0453(6) Uani 1 1 d .
C29 C 0.35175(19) 0.7406(3) 0.32531(14) 0.0541(6) Uani 1 1 d .
H29 H 0.3731 0.8008 0.2968 0.065 Uiso 1 1 calc R
C23 C 0.09420(18) 0.5870(3) 0.19898(13) 0.0522(6) Uani 1 1 d .
H23 H 0.1240 0.6735 0.2094 0.063 Uiso 1 1 calc R
C35 C 0.3567(2) 0.3532(3) 0.12121(14) 0.0552(6) Uani 1 1 d .
H35 H 0.4002 0.3207 0.1644 0.066 Uiso 1 1 calc R
C20 C 0.0041(2) 0.3330(3) 0.16944(13) 0.0596(7) Uani 1 1 d .
H20 H -0.0259 0.2464 0.1599 0.071 Uiso 1 1 calc R
C21 C -0.0531(2) 0.4392(3) 0.18213(13) 0.0604(7) Uani 1 1 d .
H21 H -0.1222 0.4254 0.1812 0.072 Uiso 1 1 calc R
C4 C 1.00020(19) 0.4205(3) 0.37289(14) 0.0576(7) Uani 1 1 d .
H4 H 1.0259 0.4506 0.3376 0.069 Uiso 1 1 calc R
C22 C -0.00852(19) 0.5660(3) 0.19621(14) 0.0596(7) Uani 1 1 d .
H22 H -0.0479 0.6388 0.2040 0.072 Uiso 1 1 calc R
C25 C 0.2993(2) 0.5196(3) 0.34781(14) 0.0599(7) Uani 1 1 d .
H25 H 0.2833 0.4289 0.3347 0.072 Uiso 1 1 calc R
C7 C 0.9253(2) 0.3329(3) 0.48056(14) 0.0622(7) Uani 1 1 d .
H7 H 0.9010 0.3050 0.5168 0.075 Uiso 1 1 calc R
C28 C 0.3434(2) 0.7864(3) 0.38799(15) 0.0662(8) Uani 1 1 d .
H28 H 0.3574 0.8775 0.4009 0.079 Uiso 1 1 calc R
C27 C 0.3147(2) 0.6987(4) 0.43127(16) 0.0751(9) Uani 1 1 d .
H27 H 0.3099 0.7291 0.4740 0.090 Uiso 1 1 calc R
C5 C 1.0641(2) 0.3531(3) 0.43051(16) 0.0663(8) Uani 1 1 d .
H5 H 1.1339 0.3364 0.4341 0.080 Uiso 1 1 calc R
C31 C 0.2136(2) 0.4913(3) 0.05407(14) 0.0637(7) Uani 1 1 d .
H31 H 0.1588 0.5515 0.0514 0.076 Uiso 1 1 calc R
C6 C 1.0271(2) 0.3090(3) 0.48375(15) 0.0677(8) Uani 1 1 d .
H6 H 1.0722 0.2626 0.5222 0.081 Uiso 1 1 calc R
C26 C 0.2932(2) 0.5659(3) 0.41113(16) 0.0773(9) Uani 1 1 d .
H26 H 0.2740 0.5055 0.4407 0.093 Uiso 1 1 calc R
C34 C 0.3705(2) 0.3069(3) 0.05992(18) 0.0762(9) Uani 1 1 d .
H34 H 0.4230 0.2434 0.0620 0.091 Uiso 1 1 calc R
C32 C 0.2297(3) 0.4459(4) -0.00677(15) 0.0808(10) Uani 1 1 d .
H32 H 0.1870 0.4784 -0.0502 0.097 Uiso 1 1 calc R
C33 C 0.3072(3) 0.3542(4) -0.00400(18) 0.0848(11) Uani 1 1 d .
H33 H 0.3170 0.3237 -0.0453 0.102 Uiso 1 1 calc R

loop_
_atom_site_aniso_label
_atom_site_aniso_U_11
_atom_site_aniso_U_22
_atom_site_aniso_U_33
_atom_site_aniso_U_23
_atom_site_aniso_U_13
_atom_site_aniso_U_12
S9 0.0453(4) 0.0752(5) 0.0473(4) 0.0086(3) 0.0126(3) -0.0043(3)
O36 0.0401(9) 0.0857(14) 0.0589(11) 0.0165(10) 0.0213(8) 0.0027(9)
N2 0.0359(11) 0.0570(12) 0.0471(11) 0.0018(10) 0.0104(9) 0.0006(9)
C1 0.0390(12) 0.0459(13) 0.0411(13) -0.0013(10) 0.0106(10) -0.0037(11)
C14 0.0360(12) 0.0454(13) 0.0418(12) -0.0059(10) 0.0114(10) -0.0010(10)
C10 0.0337(11) 0.0469(13) 0.0456(13) -0.0010(10) 0.0128(10) 0.0003(10)
C15 0.0379(12) 0.0470(13) 0.0407(12) -0.0009(10) 0.0136(10) -0.0011(10)
C13 0.0392(13) 0.0519(14) 0.0461(13) 0.0003(11) 0.0159(11) -0.0003(11)
C16 0.0365(12) 0.0462(14) 0.0435(13) 0.0042(10) 0.0108(10) 0.0026(10)
C24 0.0306(11) 0.0530(14) 0.0431(13) 0.0000(11) 0.0090(10) -0.0005(11)
C18 0.0318(11) 0.0515(14) 0.0420(13) 0.0043(11) 0.0062(10) 0.0026(11)
C8 0.0430(13) 0.0498(14) 0.0486(14) -0.0026(11) 0.0058(11) -0.0050(11)
C17 0.0359(12) 0.0452(13) 0.0442(13) 0.0055(10) 0.0083(10) 0.0051(10)
C3 0.0407(13) 0.0456(14) 0.0471(14) -0.0024(11) 0.0056(11) -0.0007(11)
C11 0.0413(13) 0.0549(15) 0.0526(15) 0.0109(12) 0.0114(11) 0.0047(11)
C12 0.0475(14) 0.0610(16) 0.0479(14) 0.0128(12) 0.0170(12) 0.0020(12)
C19 0.0479(14) 0.0526(15) 0.0515(15) 0.0019(12) 0.0117(12) 0.0006(12)
C30 0.0396(13) 0.0490(14) 0.0450(13) 0.0023(11) 0.0108(11) -0.0052(11)
C29 0.0535(15) 0.0532(16) 0.0585(16) -0.0008(13) 0.0225(13) -0.0047(13)
C23 0.0392(13) 0.0553(15) 0.0592(16) 0.0010(12) 0.0120(12) 0.0016(12)
C35 0.0506(15) 0.0607(16) 0.0545(15) -0.0035(13) 0.0176(12) 0.0005(13)
C20 0.0554(16) 0.0657(18) 0.0546(16) 0.0012(13) 0.0137(13) -0.0171(14)
C21 0.0386(13) 0.091(2) 0.0495(15) 0.0051(14) 0.0119(12) -0.0074(15)
C4 0.0427(14) 0.0664(18) 0.0593(16) 0.0013(14) 0.0104(12) 0.0025(13)
C22 0.0426(14) 0.0736(19) 0.0625(17) 0.0015(14) 0.0168(13) 0.0104(14)
C25 0.0656(17) 0.0613(17) 0.0575(16) -0.0008(13) 0.0266(14) -0.0120(14)
C7 0.0601(18) 0.0629(17) 0.0529(16) 0.0081(13) 0.0034(13) -0.0036(14)
C28 0.0669(18) 0.0639(18) 0.0705(19) -0.0168(15) 0.0261(15) -0.0029(15)
C27 0.076(2) 0.098(3) 0.0599(18) -0.0189(17) 0.0340(16) -0.0114(18)
C5 0.0430(15) 0.0675(18) 0.077(2) 0.0016(16) 0.0030(14) 0.0079(14)
C31 0.0578(17) 0.0752(19) 0.0516(16) 0.0120(14) 0.0086(13) -0.0023(14)
C6 0.0626(18) 0.0593(17) 0.0615(18) 0.0087(14) -0.0068(14) 0.0033(15)
C26 0.094(2) 0.091(2) 0.0596(18) -0.0038(17) 0.0419(17) -0.0266(19)
C34 0.0692(19) 0.087(2) 0.083(2) -0.0287(18) 0.0392(18) -0.0132(17)
C32 0.085(2) 0.107(3) 0.0424(16) 0.0040(16) 0.0092(16) -0.027(2)
C33 0.089(2) 0.115(3) 0.061(2) -0.029(2) 0.040(2) -0.038(2)

loop_
_atom_type_symbol
_atom_type_description
_atom_type_scat_dispersion_real
_atom_type_scat_dispersion_imag
_atom_type_scat_source
C C 0.0033 0.0016 'International Tables Vol C Tables 4.2.6.8 and 6.1.1.4'
H H 0.0000 0.0000 'International Tables Vol C Tables 4.2.6.8 and 6.1.1.4'
N N 0.0061 0.0033 'International Tables Vol C Tables 4.2.6.8 and 6.1.1.4'
O O 0.0106 0.0060 'International Tables Vol C Tables 4.2.6.8 and 6.1.1.4'
S S 0.1246 0.1234 'International Tables Vol C Tables 4.2.6.8 and 6.1.1.4'

loop_
_geom_angle_atom_site_label_1
_geom_angle_atom_site_label_2
_geom_angle_atom_site_label_3
_geom_angle
C8 S9 C1 89.57(11)
C1 N2 C3 111.41(19)
N2 C1 S9 114.83(17)
N2 C1 C14 122.9(2)
C14 C1 S9 122.25(16)
C15 C14 C1 121.5(2)
C13 C14 C1 120.39(19)
C13 C14 C15 118.1(2)
C15 C10 C16 120.6(2)
C15 C10 C11 117.8(2)
C11 C10 C16 121.5(2)
C10 C15 C14 122.4(2)
O36 C13 C14 123.0(2)
O36 C13 C12 117.1(2)
C12 C13 C14 120.0(2)
C24 C16 C10 115.07(19)
C17 C16 C10 121.2(2)
C17 C16 C24 123.69(19)
C29 C24 C16 119.5(2)
C25 C24 C16 122.6(2)
C25 C24 C29 117.9(2)
C19 C18 C17 118.9(2)
C23 C18 C17 122.6(2)
C23 C18 C19 118.3(2)
C3 C8 S9 109.71(18)
C7 C8 S9 129.3(2)
C7 C8 C3 121.0(2)
C16 C17 C18 124.1(2)
C16 C17 C30 121.98(19)
C18 C17 C30 113.90(19)
N2 C3 C8 114.4(2)
C4 C3 N2 125.7(2)
C4 C3 C8 119.9(2)
C12 C11 C10 121.5(2)
C11 C12 C13 120.0(2)
C20 C19 C18 120.7(2)
C35 C30 C17 121.9(2)
C35 C30 C31 118.6(2)
C31 C30 C17 119.5(2)
C28 C29 C24 121.3(2)
C22 C23 C18 120.5(2)
C34 C35 C30 120.7(3)
C21 C20 C19 120.2(3)
C20 C21 C22 119.6(2)
C5 C4 C3 118.5(3)
C21 C22 C23 120.6(2)
C24 C25 C26 120.4(3)
C6 C7 C8 118.3(3)
C27 C28 C29 120.2(3)
C28 C27 C26 119.2(3)
C4 C5 C6 121.4(3)
C32 C31 C30 120.0(3)
C7 C6 C5 120.9(3)
C27 C26 C25 121.1(3)
C33 C34 C35 120.2(3)
C33 C32 C31 120.9(3)
C32 C33 C34 119.6(3)

loop_
_geom_bond_atom_site_label_1
_geom_bond_atom_site_label_2
_geom_bond_distance
S9 C1 1.741(2)
S9 C8 1.721(2)
O36 C13 1.352(2)
N2 C1 1.301(3)
N2 C3 1.386(3)
C1 C14 1.445(3)
C14 C15 1.398(3)
C14 C13 1.397(3)
C10 C15 1.372(3)
C10 C16 1.496(3)
C10 C11 1.387(3)
C13 C12 1.383(3)
C16 C24 1.492(3)
C16 C17 1.335(3)
C24 C29 1.383(3)
C24 C25 1.374(3)
C18 C17 1.491(3)
C18 C19 1.384(3)
C18 C23 1.378(3)
C8 C3 1.395(3)
C8 C7 1.379(3)
C17 C30 1.494(3)
C3 C4 1.384(3)
C11 C12 1.374(3)
C19 C20 1.379(3)
C30 C35 1.379(3)
C30 C31 1.384(3)
C29 C28 1.374(3)
C23 C22 1.376(3)
C35 C34 1.378(4)
C20 C21 1.364(4)
C21 C22 1.366(4)
C4 C5 1.365(4)
C25 C26 1.376(4)
C7 C6 1.366(4)
C28 C27 1.362(4)
C27 C26 1.363(4)
C5 C6 1.384(4)
C31 C32 1.380(4)
C34 C33 1.368(5)
C32 C33 1.360(5)
